data_7130448
loop_
_publ_author_name
'Sieg, Gr\'egoire'
'Fischer, Malte M.F.'
'Dankert, Fabian'
'Siewert, Jan-Erik'
'Hering-Junghans, Christian'
'Werncke, Gunnar'

_publ_section_title
;
 A Diarsene Radical Anion
;
_journal_name_full 'Chemical Communications'
_journal_paper_doi 10.1039/D2CC03237F
_journal_year 2022
_chemical_formula_moiety 'C60 H74 As2 K O6'
_chemical_formula_sum 'C60 H74 As2 K O6'
_chemical_formula_weight 1080.13
_space_group_crystal_system triclinic
_space_group_IT_number 2
_space_group_name_Hall '-P 1'
_space_group_name_H-M_alt 'P -1'
_atom_sites_solution_hydrogens geom
_audit_creation_date 2022-05-25
_audit_creation_method
;
Olex2 1.3-alpha
(compiled 2019.07.11 svn.r3635 for OlexSys, GUI svn.r5848)
;
_audit_update_record
;
2022-05-25 deposited with the CCDC.	2022-07-29 downloaded from the CCDC.
;
_cell_angle_alpha 69.008(2)
_cell_angle_beta 67.573(2)
_cell_angle_gamma 82.513(2)
_cell_formula_units_Z 1
_cell_length_a 11.2440(5)
_cell_length_b 11.7593(6)
_cell_length_c 11.8985(6)
_cell_measurement_reflns_used 9664
_cell_measurement_temperature 100.0
_cell_measurement_theta_max 28.60
_cell_measurement_theta_min 2.20
_cell_volume 1357.69(12)
_computing_cell_refinement 'SAINT V8.38A (?, 2016)'
_computing_data_reduction 'SAINT V8.38A (?, 2016)'
_computing_molecular_graphics 'Olex2 1.3-alpha (Dolomanov et al., 2009)'
_computing_publication_material 'Olex2 1.3-alpha (Dolomanov et al., 2009)'
_computing_structure_refinement 'XL n/a (Sheldrick, 2008)'
_computing_structure_solution 'XT n/a (Sheldrick, 2015)'
_diffrn_ambient_temperature 100.0
_diffrn_measured_fraction_theta_full 1.000
_diffrn_measured_fraction_theta_max 0.996
_diffrn_measurement_device_type 'Bruker APEX-II CCD'
_diffrn_measurement_method '\f and \w scans'
_diffrn_radiation_type MoK\a
_diffrn_radiation_wavelength 0.71073
_diffrn_reflns_av_R_equivalents 0.0419
_diffrn_reflns_av_unetI/netI 0.0204
_diffrn_reflns_Laue_measured_fraction_full 1.000
_diffrn_reflns_Laue_measured_fraction_max 0.996
_diffrn_reflns_limit_h_max 15
_diffrn_reflns_limit_h_min -15
_diffrn_reflns_limit_k_max 15
_diffrn_reflns_limit_k_min -15
_diffrn_reflns_limit_l_max 16
_diffrn_reflns_limit_l_min -16
_diffrn_reflns_number 81354
_diffrn_reflns_point_group_measured_fraction_full 1.000
_diffrn_reflns_point_group_measured_fraction_max 0.996
_diffrn_reflns_theta_full 25.242
_diffrn_reflns_theta_max 28.678
_diffrn_reflns_theta_min 1.959
_exptl_absorpt_coefficient_mu 1.357
_exptl_absorpt_correction_T_max 0.7457
_exptl_absorpt_correction_T_min 0.6772
_exptl_absorpt_correction_type none
_exptl_absorpt_process_details
;
SADABS-2016/2 (Bruker,2016/2) was used for absorption correction.
wR2(int) was 0.1158 before and 0.0505 after correction.
The Ratio of minimum to maximum transmission is 0.9081.
The \l/2 correction factor is Not present.
;
_exptl_crystal_colour 'dark blue'
_exptl_crystal_colour_modifier dark
_exptl_crystal_colour_primary blue
_exptl_crystal_density_diffrn 1.321
_exptl_crystal_description plate
_exptl_crystal_F_000 567
_exptl_crystal_size_max 0.411
_exptl_crystal_size_mid 0.169
_exptl_crystal_size_min 0.156
_refine_diff_density_max 0.365
_refine_diff_density_min -0.341
_refine_diff_density_rms 0.055
_refine_ls_extinction_method none
_refine_ls_goodness_of_fit_ref 1.044
_refine_ls_hydrogen_treatment constr
_refine_ls_matrix_type full
_refine_ls_number_parameters 319
_refine_ls_number_reflns 6960
_refine_ls_number_restraints 0
_refine_ls_restrained_S_all 1.044
_refine_ls_R_factor_all 0.0317
_refine_ls_R_factor_gt 0.0253
_refine_ls_shift/su_max 0.002
_refine_ls_shift/su_mean 0.000
_refine_ls_structure_factor_coef Fsqd
_refine_ls_weighting_details 'w=1/[\s^2^(Fo^2^)+(0.0250P)^2^+0.7823P] where P=(Fo^2^+2Fc^2^)/3'
_refine_ls_weighting_scheme calc
_refine_ls_wR_factor_gt 0.0576
_refine_ls_wR_factor_ref 0.0592
_reflns_Friedel_coverage 0.000
_reflns_number_gt 6263
_reflns_number_total 6960
_reflns_threshold_expression 'I > 2\s(I)'
_cod_data_source_file d2cc03237f2.cif
_cod_data_source_block 1sym
_cod_database_code 7130448
_shelx_shelxl_version_number 2016/6
_shelx_space_group_comment
;
The symmetry employed for this shelxl refinement is uniquely defined
by the following loop, which should always be used as a source of
symmetry information in preference to the above space-group names.
They are only intended as comments.
;
_olex2_refinement_description
;
1. Fixed Uiso
 At 1.2 times of:
  All C(H) groups, All C(H,H) groups
 At 1.5 times of:
  All C(H,H,H) groups
2.a Secondary CH2 refined with riding coordinates:
 C31(H31A,H31B), C32(H32A,H32B), C33(H33A,H33B), C34(H34A,H34B), C35(H35A,
 H35B), C36(H36A,H36B)
2.b Aromatic/amide H refined with riding coordinates:
 C37(H37), C39(H39), C44(H44), C48(H48), C49(H49), C51(H51), C54(H54)
2.c Idealised Me refined as rotating group:
 C46(H46A,H46B,H46C), C52(H52A,H52B,H52C), C57(H57A,H57B,H57C), C58(H58A,H58B,
 H58C), C59(H59A,H59B,H59C), C60(H60A,H60B,H60C)
;
_olex2_submission_special_instructions 'No special instructions were received'

loop_
_space_group_symop_operation_xyz
'x, y, z'
'-x, -y, -z'

loop_
_atom_site_label
_atom_site_type_symbol
_atom_site_fract_x
_atom_site_fract_y
_atom_site_fract_z
_atom_site_U_iso_or_equiv
_atom_site_adp_type
_atom_site_occupancy
_atom_site_site_symmetry_order
_atom_site_calc_flag
_atom_site_refinement_flags_posn
_atom_site_refinement_flags_adp
_atom_site_refinement_flags_occupancy
_atom_site_disorder_assembly
_atom_site_disorder_group
As1 As 0.53636(2) 0.41975(2) 0.45855(2) 0.01293(4) Uani 1 1 d . . . . .
K1 K 0.000000 0.000000 0.500000 0.02109(10) Uani 1 2 d S . P . .
O4 O -0.14533(9) -0.08386(8) 0.76383(9) 0.01595(19) Uani 1 1 d . . . . .
O5 O -0.00514(9) -0.24729(9) 0.63858(9) 0.0173(2) Uani 1 1 d . . . . .
O6 O 0.17925(10) -0.15513(8) 0.39104(9) 0.0169(2) Uani 1 1 d . . . . .
C37 C 0.36259(13) 0.60449(13) 0.12481(13) 0.0171(3) Uani 1 1 d . . . . .
H37 H 0.321086 0.644901 0.065058 0.021 Uiso 1 1 calc R U . . .
C38 C 0.37329(12) 0.43573(12) 0.31122(12) 0.0126(2) Uani 1 1 d . . . . .
C39 C 0.31665(13) 0.49310(13) 0.21893(13) 0.0166(3) Uani 1 1 d . . . . .
H39 H 0.245907 0.455283 0.220801 0.020 Uiso 1 1 calc R U . . .
C40 C 0.52865(12) 0.60089(12) 0.20993(12) 0.0120(2) Uani 1 1 d . . . . .
C1 C 0.47507(12) 0.49286(12) 0.31298(12) 0.0113(2) Uani 1 1 d . . . . .
C42 C 0.65584(12) 0.65234(12) 0.18250(12) 0.0128(2) Uani 1 1 d . . . . .
C43 C 0.76811(13) 0.58569(13) 0.14009(12) 0.0149(3) Uani 1 1 d . . . . .
C31 C -0.05722(13) -0.28102(12) 0.77544(13) 0.0163(3) Uani 1 1 d . . . . .
H31A H 0.005638 -0.262838 0.806678 0.020 Uiso 1 1 calc R U . . .
H31B H -0.076448 -0.369457 0.814907 0.020 Uiso 1 1 calc R U . . .
C44 C 0.46994(13) 0.65643(12) 0.11873(13) 0.0146(3) Uani 1 1 d . . . . .
H44 H 0.504135 0.730794 0.051699 0.017 Uiso 1 1 calc R U . . .
C45 C 0.32869(13) 0.30937(12) 0.40181(13) 0.0136(2) Uani 1 1 d . . . . .
C32 C -0.17838(13) -0.21012(12) 0.81282(13) 0.0175(3) Uani 1 1 d . . . . .
H32A H -0.238807 -0.223708 0.776251 0.021 Uiso 1 1 calc R U . . .
H32B H -0.220756 -0.237318 0.907984 0.021 Uiso 1 1 calc R U . . .
C46 C 0.76012(14) 0.46277(13) 0.13037(14) 0.0193(3) Uani 1 1 d . . . . .
H46A H 0.721651 0.403611 0.217157 0.029 Uiso 1 1 calc R U . . .
H46B H 0.846741 0.436230 0.087758 0.029 Uiso 1 1 calc R U . . .
H46C H 0.706786 0.468570 0.079862 0.029 Uiso 1 1 calc R U . . .
C47 C 0.22210(13) 0.29015(12) 0.51706(13) 0.0150(3) Uani 1 1 d . . . . .
C48 C 0.79190(14) 0.81858(13) 0.13806(13) 0.0188(3) Uani 1 1 d . . . . .
H48 H 0.799868 0.899002 0.135482 0.023 Uiso 1 1 calc R U . . .
C49 C 0.88853(13) 0.63619(14) 0.10152(13) 0.0187(3) Uani 1 1 d . . . . .
H49 H 0.963210 0.589393 0.076541 0.022 Uiso 1 1 calc R U . . .
C50 C 0.66873(13) 0.76977(12) 0.18168(13) 0.0155(3) Uani 1 1 d . . . . .
C51 C 0.18248(14) 0.17100(13) 0.59712(14) 0.0181(3) Uani 1 1 d . . . . .
H51 H 0.108757 0.158116 0.674058 0.022 Uiso 1 1 calc R U . . .
C33 C -0.25471(13) -0.01210(13) 0.80396(14) 0.0192(3) Uani 1 1 d . . . . .
H33A H -0.289801 -0.036142 0.899291 0.023 Uiso 1 1 calc R U . . .
H33B H -0.322531 -0.025051 0.775724 0.023 Uiso 1 1 calc R U . . .
C34 C 0.10858(14) -0.31368(13) 0.59515(14) 0.0188(3) Uani 1 1 d . . . . .
H34A H 0.091294 -0.402240 0.638679 0.023 Uiso 1 1 calc R U . . .
H34B H 0.177777 -0.292142 0.616356 0.023 Uiso 1 1 calc R U . . .
C52 C 0.15525(13) 0.39615(13) 0.55702(14) 0.0180(3) Uani 1 1 d . . . . .
H52A H 0.215604 0.439803 0.568930 0.027 Uiso 1 1 calc R U . . .
H52B H 0.082055 0.366498 0.638320 0.027 Uiso 1 1 calc R U . . .
H52C H 0.124448 0.451363 0.489890 0.027 Uiso 1 1 calc R U . . .
C35 C 0.21470(14) -0.11947(13) 0.25502(13) 0.0180(3) Uani 1 1 d . . . . .
H35A H 0.140955 -0.130959 0.233992 0.022 Uiso 1 1 calc R U . . .
H35B H 0.286734 -0.170194 0.219999 0.022 Uiso 1 1 calc R U . . .
C53 C 0.90283(13) 0.75310(14) 0.09844(13) 0.0205(3) Uani 1 1 d . . . . .
C54 C 0.35190(14) 0.09131(13) 0.45160(15) 0.0202(3) Uani 1 1 d . . . . .
H54 H 0.396421 0.023626 0.429092 0.024 Uiso 1 1 calc R U . . .
C55 C 0.39266(13) 0.20905(13) 0.36746(14) 0.0174(3) Uani 1 1 d . . . . .
C56 C 0.24803(15) 0.07078(13) 0.56722(15) 0.0205(3) Uani 1 1 d . . . . .
C57 C 0.55384(14) 0.84596(13) 0.22620(15) 0.0213(3) Uani 1 1 d . . . . .
H57A H 0.527642 0.893825 0.153171 0.032 Uiso 1 1 calc R U . . .
H57B H 0.576470 0.901006 0.260426 0.032 Uiso 1 1 calc R U . . .
H57C H 0.482656 0.792616 0.293985 0.032 Uiso 1 1 calc R U . . .
C36 C 0.14980(14) -0.28230(12) 0.45173(14) 0.0185(3) Uani 1 1 d . . . . .
H36A H 0.226541 -0.330184 0.420201 0.022 Uiso 1 1 calc R U . . .
H36B H 0.079877 -0.302251 0.430435 0.022 Uiso 1 1 calc R U . . .
C58 C 0.50535(15) 0.22684(14) 0.24246(15) 0.0241(3) Uani 1 1 d . . . . .
H58A H 0.483806 0.287919 0.171704 0.036 Uiso 1 1 calc R U . . .
H58B H 0.525219 0.149479 0.225679 0.036 Uiso 1 1 calc R U . . .
H58C H 0.580333 0.254680 0.248680 0.036 Uiso 1 1 calc R U . . .
C59 C 0.20974(18) -0.05661(14) 0.66089(17) 0.0310(4) Uani 1 1 d . . . . .
H59A H 0.250512 -0.076407 0.725114 0.046 Uiso 1 1 calc R U . . .
H59B H 0.237836 -0.114615 0.613866 0.046 Uiso 1 1 calc R U . . .
H59C H 0.116014 -0.061546 0.704505 0.046 Uiso 1 1 calc R U . . .
C60 C 1.03541(15) 0.80577(18) 0.05289(17) 0.0319(4) Uani 1 1 d . . . . .
H60A H 1.083850 0.807541 -0.035853 0.048 Uiso 1 1 calc R U . . .
H60B H 1.080734 0.755152 0.109308 0.048 Uiso 1 1 calc R U . . .
H60C H 1.027632 0.888789 0.055668 0.048 Uiso 1 1 calc R U . . .

loop_
_atom_site_aniso_label
_atom_site_aniso_U_11
_atom_site_aniso_U_22
_atom_site_aniso_U_33
_atom_site_aniso_U_23
_atom_site_aniso_U_13
_atom_site_aniso_U_12
As1 0.01563(7) 0.01398(7) 0.01117(7) -0.00468(5) -0.00728(5) 0.00247(5)
K1 0.0295(2) 0.0147(2) 0.01271(19) -0.00284(16) -0.00526(17) 0.00866(17)
O4 0.0148(5) 0.0131(5) 0.0160(5) -0.0029(4) -0.0040(4) 0.0023(4)
O5 0.0207(5) 0.0154(5) 0.0156(5) -0.0047(4) -0.0085(4) 0.0054(4)
O6 0.0232(5) 0.0117(4) 0.0168(5) -0.0053(4) -0.0085(4) 0.0019(4)
C37 0.0183(6) 0.0205(7) 0.0156(6) -0.0055(5) -0.0108(5) 0.0028(5)
C38 0.0125(6) 0.0132(6) 0.0126(6) -0.0060(5) -0.0038(5) 0.0011(5)
C39 0.0164(6) 0.0186(7) 0.0190(7) -0.0076(5) -0.0095(5) -0.0009(5)
C40 0.0121(6) 0.0137(6) 0.0116(6) -0.0066(5) -0.0040(5) 0.0016(5)
C1 0.0119(6) 0.0132(6) 0.0101(6) -0.0063(5) -0.0043(5) 0.0033(5)
C42 0.0118(6) 0.0164(6) 0.0089(6) -0.0027(5) -0.0037(5) 0.0000(5)
C43 0.0143(6) 0.0194(7) 0.0089(6) -0.0033(5) -0.0038(5) 0.0010(5)
C31 0.0196(7) 0.0125(6) 0.0161(6) -0.0010(5) -0.0091(5) -0.0002(5)
C44 0.0159(6) 0.0141(6) 0.0126(6) -0.0033(5) -0.0053(5) 0.0008(5)
C45 0.0149(6) 0.0133(6) 0.0165(6) -0.0057(5) -0.0087(5) -0.0010(5)
C32 0.0169(6) 0.0155(6) 0.0168(6) -0.0008(5) -0.0063(5) -0.0018(5)
C46 0.0163(6) 0.0216(7) 0.0189(7) -0.0098(6) -0.0039(5) 0.0055(5)
C47 0.0156(6) 0.0155(6) 0.0175(6) -0.0060(5) -0.0089(5) -0.0013(5)
C48 0.0209(7) 0.0198(7) 0.0157(6) -0.0037(5) -0.0068(5) -0.0057(5)
C49 0.0125(6) 0.0288(8) 0.0124(6) -0.0057(6) -0.0037(5) 0.0025(5)
C50 0.0166(6) 0.0174(7) 0.0127(6) -0.0040(5) -0.0062(5) -0.0010(5)
C51 0.0194(7) 0.0174(7) 0.0186(7) -0.0040(5) -0.0079(5) -0.0058(5)
C33 0.0152(6) 0.0209(7) 0.0172(7) -0.0064(6) -0.0028(5) 0.0042(5)
C34 0.0238(7) 0.0119(6) 0.0220(7) -0.0064(5) -0.0109(6) 0.0060(5)
C52 0.0163(6) 0.0162(7) 0.0196(7) -0.0071(5) -0.0026(5) -0.0024(5)
C35 0.0191(7) 0.0190(7) 0.0173(7) -0.0091(5) -0.0063(5) 0.0041(5)
C53 0.0143(6) 0.0325(8) 0.0129(6) -0.0041(6) -0.0041(5) -0.0068(6)
C54 0.0248(7) 0.0138(6) 0.0293(8) -0.0099(6) -0.0162(6) 0.0034(5)
C55 0.0185(7) 0.0181(7) 0.0207(7) -0.0093(6) -0.0103(6) 0.0016(5)
C56 0.0267(7) 0.0140(7) 0.0255(7) -0.0028(6) -0.0162(6) -0.0052(6)
C57 0.0193(7) 0.0166(7) 0.0271(8) -0.0090(6) -0.0060(6) 0.0005(5)
C36 0.0243(7) 0.0115(6) 0.0216(7) -0.0078(5) -0.0090(6) 0.0027(5)
C58 0.0237(7) 0.0225(8) 0.0276(8) -0.0150(6) -0.0058(6) 0.0037(6)
C59 0.0418(10) 0.0147(7) 0.0366(9) -0.0007(7) -0.0197(8) -0.0062(7)
C60 0.0175(7) 0.0492(11) 0.0289(8) -0.0134(8) -0.0042(6) -0.0115(7)

loop_
_atom_type_symbol
_atom_type_description
_atom_type_scat_dispersion_real
_atom_type_scat_dispersion_imag
_atom_type_scat_source
C C 0.0033 0.0016 'International Tables Vol C Tables 4.2.6.8 and 6.1.1.4'
H H 0.0000 0.0000 'International Tables Vol C Tables 4.2.6.8 and 6.1.1.4'
As As 0.0499 2.0058 'International Tables Vol C Tables 4.2.6.8 and 6.1.1.4'
K K 0.2009 0.2494 'International Tables Vol C Tables 4.2.6.8 and 6.1.1.4'
O O 0.0106 0.0060 'International Tables Vol C Tables 4.2.6.8 and 6.1.1.4'

loop_
_geom_angle_atom_site_label_1
_geom_angle_atom_site_label_2
_geom_angle_atom_site_label_3
_geom_angle
_geom_angle_site_symmetry_1
_geom_angle_site_symmetry_3
_geom_angle_publ_flag
C1 As1 As1 94.57(4) . 2_666 ?
O4 K1 O4 180.0 . 2_556 ?
O4 K1 O6 119.21(3) 2_556 2_556 ?
O4 K1 O6 60.79(3) . 2_556 ?
O4 K1 O6 119.21(3) . . ?
O4 K1 O6 60.79(3) 2_556 . ?
O5 K1 O4 60.51(3) . . ?
O5 K1 O4 60.51(3) 2_556 2_556 ?
O5 K1 O4 119.49(3) 2_556 . ?
O5 K1 O4 119.49(3) . 2_556 ?
O5 K1 O5 180.0 . 2_556 ?
O5 K1 O6 119.90(3) . 2_556 ?
O5 K1 O6 60.10(3) 2_556 2_556 ?
O5 K1 O6 60.10(3) . . ?
O5 K1 O6 119.90(3) 2_556 . ?
O6 K1 O6 180.0 . 2_556 ?
C32 O4 K1 113.37(8) . . ?
C33 O4 K1 114.80(8) . . ?
C33 O4 C32 111.34(10) . . ?
C31 O5 K1 116.50(7) . . ?
C31 O5 C34 111.98(10) . . ?
C34 O5 K1 116.34(8) . . ?
C35 O6 K1 113.34(7) . . ?
C35 O6 C36 111.19(10) . . ?
C36 O6 K1 116.03(8) . . ?
C39 C37 H37 120.3 . . ?
C39 C37 C44 119.33(12) . . ?
C44 C37 H37 120.3 . . ?
C39 C38 C1 120.36(12) . . ?
C39 C38 C45 118.24(12) . . ?
C1 C38 C45 121.28(11) . . ?
C37 C39 C38 120.73(12) . . ?
C37 C39 H39 119.6 . . ?
C38 C39 H39 119.6 . . ?
C1 C40 C42 123.06(11) . . ?
C44 C40 C1 119.72(12) . . ?
C44 C40 C42 116.77(11) . . ?
C38 C1 As1 119.01(9) . . ?
C38 C1 C40 118.22(11) . . ?
C40 C1 As1 122.78(9) . . ?
C43 C42 C40 118.11(12) . . ?
C50 C42 C40 122.43(12) . . ?
C50 C42 C43 118.96(12) . . ?
C42 C43 C46 121.19(12) . . ?
C49 C43 C42 119.67(13) . . ?
C49 C43 C46 119.08(12) . . ?
O5 C31 H31A 110.0 . . ?
O5 C31 H31B 110.0 . . ?
O5 C31 C32 108.44(11) . . ?
H31A C31 H31B 108.4 . . ?
C32 C31 H31A 110.0 . . ?
C32 C31 H31B 110.0 . . ?
C37 C44 C40 121.06(12) . . ?
C37 C44 H44 119.5 . . ?
C40 C44 H44 119.5 . . ?
C47 C45 C38 121.19(12) . . ?
C47 C45 C55 119.71(12) . . ?
C55 C45 C38 119.06(12) . . ?
O4 C32 C31 108.41(11) . . ?
O4 C32 H32A 110.0 . . ?
O4 C32 H32B 110.0 . . ?
C31 C32 H32A 110.0 . . ?
C31 C32 H32B 110.0 . . ?
H32A C32 H32B 108.4 . . ?
C43 C46 H46A 109.5 . . ?
C43 C46 H46B 109.5 . . ?
C43 C46 H46C 109.5 . . ?
H46A C46 H46B 109.5 . . ?
H46A C46 H46C 109.5 . . ?
H46B C46 H46C 109.5 . . ?
C45 C47 C52 120.33(12) . . ?
C51 C47 C45 119.20(13) . . ?
C51 C47 C52 120.40(12) . . ?
C50 C48 H48 119.0 . . ?
C53 C48 H48 119.0 . . ?
C53 C48 C50 122.10(13) . . ?
C43 C49 H49 119.0 . . ?
C53 C49 C43 121.97(13) . . ?
C53 C49 H49 119.0 . . ?
C42 C50 C57 122.07(12) . . ?
C48 C50 C42 119.43(13) . . ?
C48 C50 C57 118.50(13) . . ?
C47 C51 H51 119.1 . . ?
C56 C51 C47 121.77(13) . . ?
C56 C51 H51 119.1 . . ?
O4 C33 H33A 110.0 . . ?
O4 C33 H33B 110.0 . . ?
O4 C33 C35 108.65(11) . 2_556 ?
H33A C33 H33B 108.3 . . ?
C35 C33 H33A 110.0 2_556 . ?
C35 C33 H33B 110.0 2_556 . ?
O5 C34 H34A 110.0 . . ?
O5 C34 H34B 110.0 . . ?
O5 C34 C36 108.68(11) . . ?
H34A C34 H34B 108.3 . . ?
C36 C34 H34A 110.0 . . ?
C36 C34 H34B 110.0 . . ?
C47 C52 H52A 109.5 . . ?
C47 C52 H52B 109.5 . . ?
C47 C52 H52C 109.5 . . ?
H52A C52 H52B 109.5 . . ?
H52A C52 H52C 109.5 . . ?
H52B C52 H52C 109.5 . . ?
O6 C35 C33 108.65(11) . 2_556 ?
O6 C35 H35A 110.0 . . ?
O6 C35 H35B 110.0 . . ?
C33 C35 H35A 110.0 2_556 . ?
C33 C35 H35B 110.0 2_556 . ?
H35A C35 H35B 108.3 . . ?
C48 C53 C49 117.81(13) . . ?
C48 C53 C60 121.84(15) . . ?
C49 C53 C60 120.35(14) . . ?
C55 C54 H54 119.2 . . ?
C56 C54 H54 119.2 . . ?
C56 C54 C55 121.63(13) . . ?
C45 C55 C58 120.96(13) . . ?
C54 C55 C45 119.30(13) . . ?
C54 C55 C58 119.73(13) . . ?
C51 C56 C59 120.54(14) . . ?
C54 C56 C51 118.30(13) . . ?
C54 C56 C59 121.12(14) . . ?
C50 C57 H57A 109.5 . . ?
C50 C57 H57B 109.5 . . ?
C50 C57 H57C 109.5 . . ?
H57A C57 H57B 109.5 . . ?
H57A C57 H57C 109.5 . . ?
H57B C57 H57C 109.5 . . ?
O6 C36 C34 108.80(11) . . ?
O6 C36 H36A 109.9 . . ?
O6 C36 H36B 109.9 . . ?
C34 C36 H36A 109.9 . . ?
C34 C36 H36B 109.9 . . ?
H36A C36 H36B 108.3 . . ?
C55 C58 H58A 109.5 . . ?
C55 C58 H58B 109.5 . . ?
C55 C58 H58C 109.5 . . ?
H58A C58 H58B 109.5 . . ?
H58A C58 H58C 109.5 . . ?
H58B C58 H58C 109.5 . . ?
C56 C59 H59A 109.5 . . ?
C56 C59 H59B 109.5 . . ?
C56 C59 H59C 109.5 . . ?
H59A C59 H59B 109.5 . . ?
H59A C59 H59C 109.5 . . ?
H59B C59 H59C 109.5 . . ?
C53 C60 H60A 109.5 . . ?
C53 C60 H60B 109.5 . . ?
C53 C60 H60C 109.5 . . ?
H60A C60 H60B 109.5 . . ?
H60A C60 H60C 109.5 . . ?
H60B C60 H60C 109.5 . . ?

loop_
_geom_bond_atom_site_label_1
_geom_bond_atom_site_label_2
_geom_bond_distance
_geom_bond_site_symmetry_2
_geom_bond_publ_flag
As1 As1 2.3495(3) 2_666 ?
As1 C1 1.9758(12) . ?
K1 O4 2.7902(9) . ?
K1 O4 2.7902(9) 2_556 ?
K1 O5 2.7774(10) . ?
K1 O5 2.7774(10) 2_556 ?
K1 O6 2.7952(10) . ?
K1 O6 2.7952(10) 2_556 ?
O4 C32 1.4286(16) . ?
O4 C33 1.4222(16) . ?
O5 C31 1.4220(16) . ?
O5 C34 1.4269(16) . ?
O6 C35 1.4209(16) . ?
O6 C36 1.4284(16) . ?
C37 H37 0.9500 . ?
C37 C39 1.386(2) . ?
C37 C44 1.3888(19) . ?
C38 C39 1.3991(18) . ?
C38 C1 1.4108(18) . ?
C38 C45 1.5018(18) . ?
C39 H39 0.9500 . ?
C40 C1 1.4142(18) . ?
C40 C42 1.4985(18) . ?
C40 C44 1.4023(18) . ?
C42 C43 1.4149(18) . ?
C42 C50 1.4033(19) . ?
C43 C46 1.507(2) . ?
C43 C49 1.3916(19) . ?
C31 H31A 0.9900 . ?
C31 H31B 0.9900 . ?
C31 C32 1.5020(19) . ?
C44 H44 0.9500 . ?
C45 C47 1.4009(19) . ?
C45 C55 1.4057(19) . ?
C32 H32A 0.9900 . ?
C32 H32B 0.9900 . ?
C46 H46A 0.9800 . ?
C46 H46B 0.9800 . ?
C46 H46C 0.9800 . ?
C47 C51 1.3969(19) . ?
C47 C52 1.5009(19) . ?
C48 H48 0.9500 . ?
C48 C50 1.4007(19) . ?
C48 C53 1.390(2) . ?
C49 H49 0.9500 . ?
C49 C53 1.391(2) . ?
C50 C57 1.5061(19) . ?
C51 H51 0.9500 . ?
C51 C56 1.390(2) . ?
C33 H33A 0.9900 . ?
C33 H33B 0.9900 . ?
C33 C35 1.500(2) 2_556 ?
C34 H34A 0.9900 . ?
C34 H34B 0.9900 . ?
C34 C36 1.501(2) . ?
C52 H52A 0.9800 . ?
C52 H52B 0.9800 . ?
C52 H52C 0.9800 . ?
C35 H35A 0.9900 . ?
C35 H35B 0.9900 . ?
C53 C60 1.511(2) . ?
C54 H54 0.9500 . ?
C54 C55 1.397(2) . ?
C54 C56 1.387(2) . ?
C55 C58 1.507(2) . ?
C56 C59 1.509(2) . ?
C57 H57A 0.9800 . ?
C57 H57B 0.9800 . ?
C57 H57C 0.9800 . ?
C36 H36A 0.9900 . ?
C36 H36B 0.9900 . ?
C58 H58A 0.9800 . ?
C58 H58B 0.9800 . ?
C58 H58C 0.9800 . ?
C59 H59A 0.9800 . ?
C59 H59B 0.9800 . ?
C59 H59C 0.9800 . ?
C60 H60A 0.9800 . ?
C60 H60B 0.9800 . ?
C60 H60C 0.9800 . ?
